data_4344850
loop_
_publ_author_name
'Lysenko, Andrey B.'
'Senchyk, Ganna A.'
'Lukashuk, Liliana V.'
'Domasevitch, Konstantin V.'
'Handke, Marcel'
'Lincke, J\"org'
'Krautscheid, Harald'
'Rusanov, Eduard B.'
'Kr\"amer, Karl W'
'Decurtins, Silvio'
'Liu, Shi-Xia'

_publ_section_title
;
 Composition Space Analysis in the Development of Copper Molybdate Hybrids
 Decorated by a Bifunctional Pyrazolyl/1,2,4-Triazole Ligand.
;
_journal_issue 1
_journal_name_full 'Inorganic chemistry'
_journal_page_first 239
_journal_paper_doi 10.1021/acs.inorgchem.5b02188
_journal_volume 55
_journal_year 2015
_chemical_formula_moiety 'C7 H9 Cu Mo3 N5 O10'
_chemical_formula_sum 'C7 H9 Cu Mo3 N5 O10'
_chemical_formula_weight 674.55
_chemical_name_systematic
;
poly-[(4-(3,5-Dimethylpyrazol-4-yl)-1,2,4-triazole)copper(II) 
trimolybdate(VI)]
;
_space_group_IT_number 11
_space_group_name_Hall '-P 2yb'
_symmetry_cell_setting monoclinic
_symmetry_Int_Tables_number 11
_symmetry_space_group_name_Hall '-P 2yb'
_symmetry_space_group_name_H-M 'P 1 21/m 1'
_atom_sites_solution_hydrogens geom
_atom_sites_solution_primary direct
_atom_sites_solution_secondary difmap
_audit_creation_method SHELXL-97
_cell_angle_alpha 90.00
_cell_angle_beta 90.605(4)
_cell_angle_gamma 90.00
_cell_formula_units_Z 2
_cell_length_a 8.8328(8)
_cell_length_b 7.5720(8)
_cell_length_c 11.4720(10)
_cell_measurement_reflns_used 4453
_cell_measurement_temperature 173(2)
_cell_measurement_theta_max 26.45
_cell_measurement_theta_min 2.90
_cell_volume 767.23(13)
_computing_cell_refinement 'SAINT (Bruker, 2008)'
_computing_data_collection 'APEX2 (Bruker, 2008)'
_computing_data_reduction 'SAINT (Bruker, 2008)'
_computing_molecular_graphics 'Diamond 2.1e (Brandenburg, 1999)'
_computing_publication_material 'WinGX 1.70.01 (Farrugia, 1999)'
_computing_structure_refinement 'SHELXL-97 (Sheldrick, 2008)'
_computing_structure_solution 'SHELXS-97 (Sheldrick, 2008)'
_diffrn_ambient_temperature 173(2)
_diffrn_measured_fraction_theta_full 0.982
_diffrn_measured_fraction_theta_max 0.982
_diffrn_measurement_device_type 'Bruker APEX2 area-detector diffractometer'
_diffrn_measurement_method '\w scans'
_diffrn_radiation_monochromator graphite
_diffrn_radiation_source 'fine-focus sealed tube'
_diffrn_radiation_type MoK\a
_diffrn_radiation_wavelength 0.71073
_diffrn_reflns_av_R_equivalents 0.0419
_diffrn_reflns_av_sigmaI/netI 0.0499
_diffrn_reflns_limit_h_max 10
_diffrn_reflns_limit_h_min -10
_diffrn_reflns_limit_k_max 9
_diffrn_reflns_limit_k_min -7
_diffrn_reflns_limit_l_max 14
_diffrn_reflns_limit_l_min -13
_diffrn_reflns_number 4453
_diffrn_reflns_theta_full 26.45
_diffrn_reflns_theta_max 26.45
_diffrn_reflns_theta_min 2.90
_diffrn_standards_decay_% 0
_exptl_absorpt_coefficient_mu 3.829
_exptl_absorpt_correction_T_max 0.7929
_exptl_absorpt_correction_T_min 0.3805
_exptl_absorpt_correction_type numerical
_exptl_absorpt_process_details 'face indexed (SADABS; Bruker, 2008)'
_exptl_crystal_colour green
_exptl_crystal_density_diffrn 2.920
_exptl_crystal_density_method 'not measured'
_exptl_crystal_description prism
_exptl_crystal_F_000 642
_exptl_crystal_size_max 0.28
_exptl_crystal_size_mid 0.08
_exptl_crystal_size_min 0.04
_refine_diff_density_max 0.861
_refine_diff_density_min -0.957
_refine_diff_density_rms 0.187
_refine_ls_extinction_method none
_refine_ls_goodness_of_fit_ref 1.055
_refine_ls_hydrogen_treatment constr
_refine_ls_matrix_type full
_refine_ls_number_parameters 139
_refine_ls_number_reflns 1682
_refine_ls_number_restraints 0
_refine_ls_restrained_S_all 1.055
_refine_ls_R_factor_all 0.0447
_refine_ls_R_factor_gt 0.0341
_refine_ls_shift/su_max 0.000
_refine_ls_shift/su_mean 0.000
_refine_ls_structure_factor_coef Fsqd
_refine_ls_weighting_details 'calc w=1/[\s^2^(Fo^2^)+(0.0284P)^2^+0.4313P] where P=(Fo^2^+2Fc^2^)/3'
_refine_ls_weighting_scheme calc
_refine_ls_wR_factor_gt 0.0689
_refine_ls_wR_factor_ref 0.0733
_reflns_number_gt 1389
_reflns_number_total 1682
_reflns_threshold_expression >2sigma(I)
_cod_data_source_file ic5b02188_si_002.cif
_cod_data_source_block (3)
_cod_depositor_comments
;
The following automatic conversions were performed:

'_symmetry_cell_setting' value 'Monoclinic' changed to 'monoclinic'
according to
/usr/data/users/saulius/crontab/automatic-downloads/current/ACS/lib/dictionaries/cif_core.dic
dictionary named 'cif_core.dic' version 2.4.2 from 2011-04-26.

Automatic conversion script
Id: cif_fix_values 4268 2015-11-12 08:31:59Z antanas 

The following automatic conversions were performed:

data name '_iucr_refine_instruction_details' was replaced with
'_iucr_refine_instructions_details' as specified in the replacement
file 'data/replacement-values/replacement_tags.lst'.

Automatic conversion script
Id: cif_correct_tags 9268 2022-04-12 08:56:07Z antanas 
;
_cod_original_sg_symbol_H-M 'P 21/m'
_cod_database_code 4344850

loop_
_symmetry_equiv_pos_as_xyz
'x, y, z'
'-x, y+1/2, -z'
'-x, -y, -z'
'x, -y-1/2, z'

loop_
_atom_site_label
_atom_site_type_symbol
_atom_site_fract_x
_atom_site_fract_y
_atom_site_fract_z
_atom_site_U_iso_or_equiv
_atom_site_adp_type
_atom_site_occupancy
_atom_site_symmetry_multiplicity
_atom_site_calc_flag
_atom_site_refinement_flags
Cu1 Cu 0.0000 0.0000 0.0000 0.0128(2) Uani 1 2 d S
Mo1 Mo 0.37519(5) 0.00174(5) 0.12033(4) 0.00966(13) Uani 1 1 d .
Mo2 Mo 0.33111(7) 0.2500 -0.11942(5) 0.01006(17) Uani 1 2 d S
O1 O 0.1825(4) -0.0352(4) 0.0969(3) 0.0145(8) Uani 1 1 d .
O2 O 0.1395(6) 0.2500 -0.0810(4) 0.0151(11) Uani 1 2 d S
O3 O 0.3810(6) 0.2500 0.0798(4) 0.0125(11) Uani 1 2 d S
O4 O 0.3933(4) 0.0123(4) -0.0822(3) 0.0116(8) Uani 1 1 d .
O5 O 0.4213(6) -0.2500 0.1102(4) 0.0149(12) Uani 1 2 d S
O6 O 0.3904(4) 0.0257(4) 0.2662(3) 0.0194(9) Uani 1 1 d .
O7 O 0.3308(6) 0.2500 -0.2671(4) 0.0182(12) Uani 1 2 d S
N1 N -0.0678(5) 0.1585(5) 0.1284(3) 0.0126(9) Uani 1 1 d .
N2 N -0.1031(7) 0.2500 0.3063(5) 0.0166(14) Uani 1 2 d S
N3 N -0.0222(8) 0.2500 0.6152(5) 0.0238(16) Uani 1 2 d S
N4 N -0.1756(8) 0.2500 0.6089(6) 0.0269(17) Uani 1 2 d S
H4 H -0.2327 0.2500 0.6713 0.040 Uiso 1 2 calc SR
C1 C -0.0888(6) 0.1074(6) 0.2357(4) 0.0158(12) Uani 1 1 d .
H1 H -0.0935 -0.0121 0.2607 0.019 Uiso 1 1 calc R
C2 C 0.1815(10) 0.2500 0.4703(8) 0.034(2) Uani 1 2 d S
H2A H 0.2447 0.2500 0.5411 0.050 Uiso 1 2 d SR
H2B H 0.2035 0.1443 0.4242 0.050 Uiso 1 1 d R
C3 C 0.0194(9) 0.2500 0.5030(7) 0.0193(18) Uani 1 2 d S
C4 C -0.1089(10) 0.2500 0.4314(6) 0.0183(18) Uani 1 2 d S
C5 C -0.2340(11) 0.2500 0.5000(7) 0.026(2) Uani 1 2 d S
C6 C -0.3966(11) 0.2500 0.4716(9) 0.054(3) Uani 1 2 d S
H6A H -0.4548 0.2500 0.5438 0.081 Uiso 1 2 d SR
H6B H -0.4217 0.1443 0.4260 0.081 Uiso 1 1 d R

loop_
_atom_site_aniso_label
_atom_site_aniso_U_11
_atom_site_aniso_U_22
_atom_site_aniso_U_33
_atom_site_aniso_U_23
_atom_site_aniso_U_13
_atom_site_aniso_U_12
Cu1 0.0125(5) 0.0136(5) 0.0124(5) -0.0031(4) 0.0000(4) 0.0027(4)
Mo1 0.0095(3) 0.0072(2) 0.0123(2) 0.00034(17) 0.00153(17) 0.00045(17)
Mo2 0.0088(4) 0.0086(3) 0.0128(3) 0.000 -0.0012(2) 0.000
O1 0.011(2) 0.0131(18) 0.020(2) 0.0005(15) 0.0027(15) 0.0025(15)
O2 0.014(3) 0.007(2) 0.024(3) 0.000 -0.003(2) 0.000
O3 0.014(3) 0.009(2) 0.015(3) 0.000 0.001(2) 0.000
O4 0.009(2) 0.0122(18) 0.0132(19) -0.0011(14) 0.0018(14) -0.0016(15)
O5 0.014(3) 0.004(2) 0.027(3) 0.000 0.001(2) 0.000
O6 0.020(2) 0.023(2) 0.015(2) -0.0030(16) -0.0015(16) -0.0004(17)
O7 0.019(3) 0.021(3) 0.015(3) 0.000 0.000(2) 0.000
N1 0.018(3) 0.007(2) 0.013(2) 0.0002(17) 0.0018(18) -0.0025(18)
N2 0.024(4) 0.020(3) 0.006(3) 0.000 0.006(3) 0.000
N3 0.030(5) 0.033(4) 0.008(3) 0.000 -0.001(3) 0.000
N4 0.023(4) 0.043(4) 0.015(4) 0.000 0.005(3) 0.000
C1 0.021(3) 0.010(3) 0.016(3) -0.001(2) -0.001(2) 0.003(2)
C2 0.019(5) 0.048(6) 0.033(5) 0.000 -0.003(4) 0.000
C3 0.023(5) 0.014(4) 0.021(4) 0.000 -0.002(4) 0.000
C4 0.034(5) 0.014(4) 0.007(4) 0.000 0.005(3) 0.000
C5 0.035(6) 0.029(5) 0.015(4) 0.000 0.005(4) 0.000
C6 0.025(6) 0.098(9) 0.038(6) 0.000 0.009(5) 0.000

loop_
_atom_type_symbol
_atom_type_description
_atom_type_scat_dispersion_real
_atom_type_scat_dispersion_imag
_atom_type_scat_source
C C 0.0033 0.0016 'International Tables Vol C Tables 4.2.6.8 and 6.1.1.4'
H H 0.0000 0.0000 'International Tables Vol C Tables 4.2.6.8 and 6.1.1.4'
N N 0.0061 0.0033 'International Tables Vol C Tables 4.2.6.8 and 6.1.1.4'
O O 0.0106 0.0060 'International Tables Vol C Tables 4.2.6.8 and 6.1.1.4'
Cu Cu 0.3201 1.2651 'International Tables Vol C Tables 4.2.6.8 and 6.1.1.4'
Mo Mo -1.6832 0.6857 'International Tables Vol C Tables 4.2.6.8 and 6.1.1.4'

loop_
_geom_angle_atom_site_label_1
_geom_angle_atom_site_label_2
_geom_angle_atom_site_label_3
_geom_angle
_geom_angle_site_symmetry_1
_geom_angle_site_symmetry_3
O1 Cu1 O1 180.0(3) . 3
O1 Cu1 N1 94.88(15) . 3
O1 Cu1 N1 85.12(15) 3 3
O1 Cu1 N1 85.12(15) . .
O1 Cu1 N1 94.88(15) 3 .
N1 Cu1 N1 180.0(3) 3 .
O6 Mo1 O1 103.74(17) . .
O6 Mo1 O3 97.55(18) . .
O1 Mo1 O3 98.46(18) . .
O6 Mo1 O5 98.61(18) . .
O1 Mo1 O5 92.18(18) . .
O3 Mo1 O5 157.9(2) . .
O6 Mo1 O4 98.31(16) . 3_655
O1 Mo1 O4 155.79(14) . 3_655
O3 Mo1 O4 88.32(17) . 3_655
O5 Mo1 O4 74.56(17) . 3_655
O6 Mo1 O4 168.23(15) . .
O1 Mo1 O4 85.93(14) . .
O3 Mo1 O4 74.07(15) . .
O5 Mo1 O4 87.56(16) . .
O4 Mo1 O4 73.57(14) 3_655 .
O7 Mo2 O2 105.1(2) . .
O7 Mo2 O4 102.63(11) . 4_565
O2 Mo2 O4 102.58(12) . 4_565
O7 Mo2 O4 102.63(11) . .
O2 Mo2 O4 102.58(12) . .
O4 Mo2 O4 137.9(2) 4_565 .
O7 Mo2 O5 92.3(2) . 3_655
O2 Mo2 O5 162.6(2) . 3_655
O4 Mo2 O5 72.97(11) 4_565 3_655
O4 Mo2 O5 72.97(11) . 3_655
O7 Mo2 O3 169.2(2) . .
O2 Mo2 O3 85.8(2) . .
O4 Mo2 O3 74.44(10) 4_565 .
O4 Mo2 O3 74.44(10) . .
O5 Mo2 O3 76.88(18) 3_655 .
Mo1 O1 Cu1 149.2(2) . .
Mo1 O3 Mo1 152.0(3) . 4_565
Mo1 O3 Mo2 103.33(13) . .
Mo1 O3 Mo2 103.33(13) 4_565 .
Mo2 O4 Mo1 106.09(15) . 3_655
Mo2 O4 Mo1 103.30(14) . .
Mo1 O4 Mo1 106.43(14) 3_655 .
Mo1 O5 Mo1 154.9(3) 4 .
Mo1 O5 Mo2 101.88(15) 4 3_655
Mo1 O5 Mo2 101.88(15) . 3_655
C1 N1 N1 107.2(3) . 4_565
C1 N1 Cu1 124.3(3) . .
N1 N1 Cu1 126.95(11) 4_565 .
C1 N2 C1 105.5(6) 4_565 .
C1 N2 C4 126.9(3) 4_565 .
C1 N2 C4 126.9(3) . .
C3 N3 N4 103.5(6) . .
C5 N4 N3 114.9(7) . .
C5 N4 H4 122.5 . .
N3 N4 H4 122.5 . .
N1 C1 N2 110.0(4) . .
N1 C1 H1 125.0 . .
N2 C1 H1 125.0 . .
C3 C2 H2A 109.5 . .
C3 C2 H2B 109.5 . .
H2A C2 H2B 109.5 . .
N3 C3 C4 109.6(7) . .
N3 C3 C2 121.1(7) . .
C4 C3 C2 129.2(7) . .
C5 C4 C3 108.6(7) . .
C5 C4 N2 127.9(8) . .
C3 C4 N2 123.5(8) . .
N4 C5 C4 103.4(8) . .
N4 C5 C6 124.7(8) . .
C4 C5 C6 132.0(8) . .
C5 C6 H6A 109.5 . .
C5 C6 H6B 109.5 . .
H6A C6 H6B 109.5 . .

loop_
_geom_bond_atom_site_label_1
_geom_bond_atom_site_label_2
_geom_bond_distance
_geom_bond_site_symmetry_2
Cu1 O1 1.967(3) .
Cu1 O1 1.967(3) 3
Cu1 N1 1.997(4) 3
Cu1 N1 1.997(4) .
Mo1 O6 1.688(4) .
Mo1 O1 1.743(4) .
Mo1 O3 1.9372(12) .
Mo1 O5 1.9529(12) .
Mo1 O4 2.098(4) 3_655
Mo1 O4 2.332(3) .
Mo2 O7 1.694(5) .
Mo2 O2 1.754(5) .
Mo2 O4 1.928(3) 4_565
Mo2 O4 1.928(3) .
Mo2 O5 2.189(5) 3_655
Mo2 O3 2.324(5) .
N1 C1 1.306(6) .
N1 N1 1.385(7) 4_565
N2 C1 1.356(6) 4_565
N2 C1 1.356(6) .
N2 C4 1.437(9) .
N3 C3 1.342(9) .
N3 N4 1.356(9) .
N4 C5 1.347(10) .
N4 H4 0.8800 .
C1 H1 0.9500 .
C2 C3 1.484(11) .
C2 H2A 0.9800 .
C2 H2B 0.9800 .
C3 C4 1.392(10) .
C4 C5 1.363(11) .
C5 C6 1.470(12) .
C6 H6A 0.9800 .
C6 H6B 0.9800 .

loop_
_geom_torsion_atom_site_label_1
_geom_torsion_atom_site_label_2
_geom_torsion_atom_site_label_3
_geom_torsion_atom_site_label_4
_geom_torsion
_geom_torsion_site_symmetry_1
_geom_torsion_site_symmetry_4
O6 Mo1 O1 Cu1 143.2(4) . .
O3 Mo1 O1 Cu1 43.2(4) . .
O5 Mo1 O1 Cu1 -117.4(4) . .
O4 Mo1 O1 Cu1 -61.8(6) 3_655 .
O4 Mo1 O1 Cu1 -30.0(4) . .
N1 Cu1 O1 Mo1 71.4(4) 3 .
N1 Cu1 O1 Mo1 -108.6(4) . .
O6 Mo1 O3 Mo1 -11.0(6) . 4_565
O1 Mo1 O3 Mo1 94.2(6) . 4_565
O5 Mo1 O3 Mo1 -147.8(5) . 4_565
O4 Mo1 O3 Mo1 -109.1(6) 3_655 4_565
O4 Mo1 O3 Mo1 177.5(6) . 4_565
O6 Mo1 O3 Mo2 -173.18(19) . .
O1 Mo1 O3 Mo2 -68.0(2) . .
O5 Mo1 O3 Mo2 50.0(6) . .
O4 Mo1 O3 Mo2 88.66(18) 3_655 .
O4 Mo1 O3 Mo2 15.27(15) . .
O7 Mo2 O3 Mo1 -94.23(18) . .
O2 Mo2 O3 Mo1 85.77(18) . .
O4 Mo2 O3 Mo1 -169.9(2) 4_565 .
O4 Mo2 O3 Mo1 -18.55(18) . .
O5 Mo2 O3 Mo1 -94.23(18) 3_655 .
O7 Mo2 O3 Mo1 94.23(18) . 4_565
O2 Mo2 O3 Mo1 -85.77(18) . 4_565
O4 Mo2 O3 Mo1 18.55(18) 4_565 4_565
O4 Mo2 O3 Mo1 169.9(2) . 4_565
O5 Mo2 O3 Mo1 94.23(18) 3_655 4_565
O7 Mo2 O4 Mo1 72.8(2) . 3_655
O2 Mo2 O4 Mo1 -178.36(18) . 3_655
O4 Mo2 O4 Mo1 -52.9(4) 4_565 3_655
O5 Mo2 O4 Mo1 -15.72(16) 3_655 3_655
O3 Mo2 O4 Mo1 -96.44(18) . 3_655
O7 Mo2 O4 Mo1 -175.4(2) . .
O2 Mo2 O4 Mo1 -66.6(2) . .
O4 Mo2 O4 Mo1 58.9(4) 4_565 .
O5 Mo2 O4 Mo1 96.04(18) 3_655 .
O3 Mo2 O4 Mo1 15.32(15) . .
O6 Mo1 O4 Mo2 -64.1(8) . .
O1 Mo1 O4 Mo2 81.50(17) . .
O3 Mo1 O4 Mo2 -18.50(18) . .
O5 Mo1 O4 Mo2 173.87(19) . .
O4 Mo1 O4 Mo2 -111.51(19) 3_655 .
O6 Mo1 O4 Mo1 47.4(8) . 3_655
O1 Mo1 O4 Mo1 -166.99(16) . 3_655
O3 Mo1 O4 Mo1 93.01(19) . 3_655
O5 Mo1 O4 Mo1 -74.62(18) . 3_655
O4 Mo1 O4 Mo1 0.0 3_655 3_655
O6 Mo1 O5 Mo1 79.6(7) . 4
O1 Mo1 O5 Mo1 -24.6(7) . 4
O3 Mo1 O5 Mo1 -143.7(6) . 4
O4 Mo1 O5 Mo1 175.9(7) 3_655 4
O4 Mo1 O5 Mo1 -110.4(7) . 4
O6 Mo1 O5 Mo2 -81.2(2) . 3_655
O1 Mo1 O5 Mo2 174.55(19) . 3_655
O3 Mo1 O5 Mo2 55.5(6) . 3_655
O4 Mo1 O5 Mo2 15.10(16) 3_655 3_655
O4 Mo1 O5 Mo2 88.72(19) . 3_655
O1 Cu1 N1 C1 -60.8(4) . .
O1 Cu1 N1 C1 119.2(4) 3 .
O1 Cu1 N1 N1 103.55(13) . 4_565
O1 Cu1 N1 N1 -76.45(13) 3 4_565
C3 N3 N4 C5 0.000(2) . .
N1 N1 C1 N2 0.2(5) 4_565 .
Cu1 N1 C1 N2 167.1(4) . .
C1 N2 C1 N1 -0.3(8) 4_565 .
C4 N2 C1 N1 -171.7(7) . .
N4 N3 C3 C4 0.000(2) . .
N3 C3 C4 C5 0.000(2) . .
C1 N2 C4 C5 95.2(7) 4_565 .
C1 N2 C4 C5 -95.2(7) . .
C1 N2 C4 C3 -84.8(7) 4_565 .
C1 N2 C4 C3 84.8(7) . .
N3 N4 C5 C4 0.000(2) . .
N3 N4 C5 C6 180.000(2) . .
C3 C4 C5 N4 0.000(1) . .
N2 C4 C5 N4 180.000(2) . .
C3 C4 C5 C6 180.000(2) . .
N2 C4 C5 C6 0.000(2) . .
